data_7112170
loop_
_publ_author_name
'Andrey V. Protchenko'
'Deepak Dange'
'Andrew D. Schwarz'
'Christina Y. Tang'
'Nicholas Phillips'
'Philip Mountford'
'Cameron Jones'
'Simon Aldridge'

_publ_section_title
;
 Heavy metal boryl chemistry: complexes of cadmium, mercury and lead
;
_journal_name_full Chem.Commun.
_journal_page_first 3841
_journal_paper_doi 10.1039/C4CC00697F
_journal_volume 50
_journal_year 2014
_chemical_formula_moiety 'C52 H72 B2 Hg N4'
_chemical_formula_sum 'C52 H72 B2 Hg N4'
_chemical_formula_weight 975.38
_space_group_IT_number 14
_symmetry_cell_setting monoclinic
_symmetry_space_group_name_Hall '-P 2yn'
_symmetry_space_group_name_H-M 'P 1 21/n 1'
_atom_sites_solution_hydrogens difmap
_atom_sites_solution_primary direct
_audit_creation_date 13-07-11
_audit_creation_method CRYSTALS_ver_14.23
_cell_angle_alpha 90
_cell_angle_beta 91.0133(3)
_cell_angle_gamma 90
_cell_formula_units_Z 4
_cell_length_a 12.92100(10)
_cell_length_b 26.7541(2)
_cell_length_c 14.71750(10)
_cell_measurement_reflns_used 12182
_cell_measurement_temperature 150
_cell_measurement_theta_max 28
_cell_measurement_theta_min 5
_cell_volume 5086.89(6)
_computing_cell_refinement 'DENZO/SCALEPACK (Otwinowski & Minor, 1997)'
_computing_data_collection 'COLLECT (Nonius, 2001).'
_computing_data_reduction 'DENZO/SCALEPACK (Otwinowski & Minor, 1997)'
_computing_molecular_graphics 'CAMERON (Watkin et al., 1996)'
_computing_publication_material 'CRYSTALS (Betteridge et al., 2003)'
_computing_structure_refinement 'CRYSTALS (Betteridge et al., 2003)'
_computing_structure_solution 'SIR92 (Altomare et al., 1994)'
_diffrn_ambient_temperature 150
_diffrn_measured_fraction_theta_full 0.992
_diffrn_measured_fraction_theta_max 0.991
_diffrn_measurement_device Area
_diffrn_measurement_device_type 'Nonius KappaCCD'
_diffrn_measurement_method \w
_diffrn_radiation_monochromator graphite
_diffrn_radiation_type 'Mo K\a'
_diffrn_radiation_wavelength 0.71073
_diffrn_reflns_av_R_equivalents 0.021
_diffrn_reflns_limit_h_max 16
_diffrn_reflns_limit_h_min -16
_diffrn_reflns_limit_k_max 34
_diffrn_reflns_limit_k_min -35
_diffrn_reflns_limit_l_max 19
_diffrn_reflns_limit_l_min -19
_diffrn_reflns_number 61976
_diffrn_reflns_theta_full 27.303
_diffrn_reflns_theta_max 27.860
_diffrn_reflns_theta_min 5.123
_diffrn_standards_number 0
_exptl_absorpt_coefficient_mu 3.062
_exptl_absorpt_correction_T_max 0.44
_exptl_absorpt_correction_T_min 0.37
_exptl_absorpt_correction_type multi-scan
_exptl_absorpt_process_details 'DENZO/SCALEPACK (Otwinowski & Minor, 1997)'
_exptl_crystal_colour colourless
_exptl_crystal_density_diffrn 1.274
_exptl_crystal_density_method 'not measured'
_exptl_crystal_description block
_exptl_crystal_F_000 2008
_exptl_crystal_size_max 0.360
_exptl_crystal_size_mid 0.280
_exptl_crystal_size_min 0.270
_refine_diff_density_max 1.05
_refine_diff_density_min -0.81
_refine_ls_extinction_coef 63.363
_refine_ls_extinction_method 'Larson (1970), Equation 22'
_refine_ls_goodness_of_fit_ref 0.9041
_refine_ls_hydrogen_treatment constr
_refine_ls_matrix_type full
_refine_ls_number_parameters 644
_refine_ls_number_reflns 11990
_refine_ls_number_restraints 432
_refine_ls_R_factor_all 0.0358
_refine_ls_R_factor_gt 0.0255
_refine_ls_shift/su_max 0.0152630
_refine_ls_shift/su_mean 0.0005320
_refine_ls_structure_factor_coef Fsqd
_refine_ls_weighting_details
;
 Method, part 1, Chebychev polynomial, (Watkin, 1994, Prince, 1982) 
 [weight] = 1.0/[A~0~*T~0~(x)+A~1~*T~1~(x) ... +A~n-1~]*T~n-1~(x)] 
 where A~i~ are the Chebychev coefficients listed below and x= Fcalc/Fmax 
 Method = Robust Weighting (Prince, 1982) 
 W = [weight] * [1-(deltaF/6*sigmaF)^2^]^2^ 
 A~i~ are: 
 25.3 38.6 22.7 9.65 2.44 
;
_refine_ls_weighting_scheme calc
_refine_ls_wR_factor_all 0.0647
_refine_ls_wR_factor_gt 0.0569
_refine_ls_wR_factor_ref 0.0647
_reflns_limit_h_max 16
_reflns_limit_h_min -16
_reflns_limit_k_max 35
_reflns_limit_k_min 0
_reflns_limit_l_max 19
_reflns_limit_l_min 0
_reflns_number_gt 9912
_reflns_number_total 11991
_reflns_threshold_expression I>2.0\s(I)
_oxford_diffrn_Wilson_B_factor 1.90
_oxford_diffrn_Wilson_scale 21.50
_oxford_refine_ls_r_factor_ref 0.0358
_oxford_refine_ls_scale 0.22586(7)
_oxford_reflns_number_all 11991
_oxford_reflns_threshold_expression_ref I>-3.0\s(I)
_oxford_structure_analysis_title 006apct10
_cod_data_source_file c4cc00697f2.cif
_cod_data_source_block global
_cod_depositor_comments
;
The following automatic conversions were performed:

'_atom_sites_solution_primary' value 'Direct' changed to 'direct'
according to the built-in table from CIF Core dictionary named
'cif_core.dic' version 2.4.1 from 2010-06-29.

Automatic conversion script
Id: cif_fix_values 2281 2013-09-26 08:29:07Z andrius 
;
_cod_original_sg_symbol_H-M 'P 1 21/n 1 '
_cod_database_code 7112170

loop_
_symmetry_equiv_pos_as_xyz
x,y,z
-x,-y,-z
-x+1/2,y+1/2,-z+1/2
x+1/2,-y+1/2,z+1/2

loop_
_atom_site_label
_atom_site_type_symbol
_atom_site_fract_x
_atom_site_fract_y
_atom_site_fract_z
_atom_site_U_iso_or_equiv
_atom_site_occupancy
_atom_site_adp_type
_atom_site_refinement_flags_posn
_atom_site_refinement_flags_occupancy
_atom_site_disorder_assembly
_atom_site_disorder_group
C600 C 0.5082(3) 0.33604(16) 0.5575(3) 0.0363 0.59(2) Uani D P 4 1
C601 C 0.5341(9) 0.3868(2) 0.5997(5) 0.0467 0.59(2) Uani D P 4 1
C602 C 0.5783(10) 0.3238(3) 0.4774(5) 0.0482 0.59(2) Uani D P 4 1
C610 C 0.5019(4) 0.3360(2) 0.5601(4) 0.0406 0.41(2) Uani D P 4 2
C611 C 0.5684(12) 0.3811(4) 0.5878(9) 0.0502 0.41(2) Uani D P 4 2
C612 C 0.5265(16) 0.3176(4) 0.4651(5) 0.0529 0.41(2) Uani D P 4 2
C500 C 0.0028(3) 0.28773(16) 0.6853(4) 0.0444 0.64(2) Uani D P 3 1
C501 C -0.0046(12) 0.3050(3) 0.7829(4) 0.0604 0.64(2) Uani D P 3 1
C502 C -0.0764(8) 0.2472(3) 0.6610(6) 0.0529 0.64(2) Uani D P 3 1
C510 C -0.0047(6) 0.2900(3) 0.6921(5) 0.0477 0.36(2) Uani D P 3 2
C511 C -0.0596(18) 0.3069(5) 0.7781(7) 0.0589 0.36(2) Uani D P 3 2
C512 C -0.0488(17) 0.2416(3) 0.6534(9) 0.0543 0.36(2) Uani D P 3 2
C400 C 0.3315(4) 0.19665(19) 0.7282(4) 0.0538 0.496(11) Uani D P 2 1
C401 C 0.2752(7) 0.2146(3) 0.8121(7) 0.0687 0.496(11) Uani D P 2 1
C402 C 0.3556(7) 0.1403(2) 0.7347(8) 0.0570 0.496(11) Uani D P 2 1
C410 C 0.3358(4) 0.1990(2) 0.7520(4) 0.0566 0.504(11) Uani D P 2 2
C411 C 0.3406(8) 0.1972(4) 0.8572(5) 0.0688 0.504(11) Uani D P 2 2
C412 C 0.3275(9) 0.1464(3) 0.7121(6) 0.0662 0.504(11) Uani D P 2 2
C300 C 0.1742(4) 0.4025(2) 0.4602(3) 0.0432 0.433(12) Uani D P 1 1
C301 C 0.1481(7) 0.4156(5) 0.3612(4) 0.0525 0.433(12) Uani D P 1 1
C302 C 0.2326(7) 0.4439(4) 0.5068(5) 0.0532 0.433(12) Uani D P 1 1
C310 C 0.1776(3) 0.40639(16) 0.4671(3) 0.0446 0.567(12) Uani D P 1 2
C311 C 0.1844(6) 0.3894(3) 0.3696(4) 0.0549 0.567(12) Uani D P 1 2
C312 C 0.1888(7) 0.4631(2) 0.4753(6) 0.0567 0.567(12) Uani D P 1 2
Hg1 Hg 0.283029(7) 0.374170(4) 0.743539(6) 0.0242 1.0000 Uani . . . .
B2 B 0.3057(2) 0.42980(10) 0.84738(19) 0.0204 1.0000 Uani . . . .
N3 N 0.39608(16) 0.45785(8) 0.87373(15) 0.0212 1.0000 Uani . . . .
C4 C 0.49853(19) 0.45578(10) 0.83788(18) 0.0237 1.0000 Uani . . . .
C5 C 0.5669(2) 0.41833(11) 0.86886(19) 0.0266 1.0000 Uani . . . .
C6 C 0.6654(2) 0.41651(13) 0.8308(2) 0.0361 1.0000 Uani . . . .
C7 C 0.6949(2) 0.45133(15) 0.7665(2) 0.0418 1.0000 Uani . . . .
C8 C 0.6279(3) 0.48838(14) 0.7392(2) 0.0411 1.0000 Uani . . . .
C9 C 0.5282(2) 0.49166(11) 0.7741(2) 0.0320 1.0000 Uani . . . .
C10 C 0.4544(3) 0.53259(13) 0.7424(3) 0.0431 1.0000 Uani . . . .
C11 C 0.5015(4) 0.58457(15) 0.7554(4) 0.0654 1.0000 Uani . . . .
C12 C 0.4199(5) 0.5241(2) 0.6439(4) 0.0873 1.0000 Uani . . . .
C13 C 0.5358(2) 0.38066(11) 0.9405(2) 0.0303 1.0000 Uani . . . .
C14 C 0.6213(3) 0.37078(13) 1.0120(2) 0.0435 1.0000 Uani . . . .
C15 C 0.5031(3) 0.33114(13) 0.8972(3) 0.0422 1.0000 Uani . . . .
C16 C 0.3724(2) 0.48897(10) 0.94660(19) 0.0263 1.0000 Uani . . . .
C17 C 0.2729(2) 0.48189(11) 0.96887(19) 0.0274 1.0000 Uani . . . .
N18 N 0.22905(16) 0.44657(8) 0.90971(15) 0.0220 1.0000 Uani . . . .
C19 C 0.1281(2) 0.42605(10) 0.92622(18) 0.0244 1.0000 Uani . . . .
C20 C 0.0404(2) 0.45023(11) 0.89037(19) 0.0270 1.0000 Uani . . . .
C21 C -0.0564(2) 0.43068(13) 0.9124(2) 0.0359 1.0000 Uani . . . .
C22 C -0.0645(2) 0.38909(14) 0.9672(2) 0.0404 1.0000 Uani . . . .
C23 C 0.0228(2) 0.36519(12) 1.0005(2) 0.0368 1.0000 Uani . . . .
C24 C 0.1217(2) 0.38333(11) 0.98049(19) 0.0285 1.0000 Uani . . . .
C25 C 0.2170(2) 0.35734(12) 1.0188(2) 0.0346 1.0000 Uani . . . .
C26 C 0.2145(4) 0.30161(14) 0.9963(3) 0.0508 1.0000 Uani . . . .
C27 C 0.2293(3) 0.36641(13) 1.1209(2) 0.0435 1.0000 Uani . . . .
C28 C 0.0502(2) 0.49543(12) 0.8287(2) 0.0319 1.0000 Uani . . . .
C29 C 0.0620(4) 0.47877(17) 0.7304(2) 0.0563 1.0000 Uani . . . .
C30 C -0.0397(3) 0.53177(13) 0.8378(2) 0.0402 1.0000 Uani . . . .
B31 B 0.2582(3) 0.31924(12) 0.6387(2) 0.0286 1.0000 Uani . . . .
N32 N 0.17332(19) 0.31567(9) 0.57522(17) 0.0298 1.0000 Uani . . . .
C33 C 0.1914(3) 0.27652(13) 0.5145(2) 0.0406 1.0000 Uani . . . .
C34 C 0.2827(3) 0.25499(12) 0.5368(2) 0.0423 1.0000 Uani . . . .
N35 N 0.3257(2) 0.27961(9) 0.61219(18) 0.0323 1.0000 Uani . . . .
C36 C 0.4244(2) 0.26657(11) 0.6518(2) 0.0330 1.0000 Uani . . . .
C37 C 0.5111(2) 0.29439(10) 0.62906(18) 0.0328 1.0000 Uani D . . .
C38 C 0.6053(3) 0.28213(14) 0.6712(2) 0.0400 1.0000 Uani . . . .
C39 C 0.6124(3) 0.24362(15) 0.7326(2) 0.0473 1.0000 Uani . . . .
C40 C 0.5262(3) 0.21643(15) 0.7543(3) 0.0504 1.0000 Uani . . . .
C41 C 0.4304(3) 0.22688(12) 0.7142(3) 0.0468 1.0000 Uani D . . .
C48 C 0.0810(2) 0.34520(11) 0.5690(2) 0.0296 1.0000 Uani . . . .
C49 C -0.0052(2) 0.33158(12) 0.6200(2) 0.0384 1.0000 Uani D . . .
C50 C -0.0957(3) 0.35958(16) 0.6089(3) 0.0507 1.0000 Uani . . . .
C51 C -0.0999(3) 0.39963(17) 0.5507(3) 0.0543 1.0000 Uani . . . .
C52 C -0.0135(3) 0.41371(15) 0.5039(3) 0.0463 1.0000 Uani . . . .
C53 C 0.0790(2) 0.38743(12) 0.51202(19) 0.0365 1.0000 Uani D . . .
H6001 H 0.4377 0.3379 0.5336 0.0453 0.59(2) Uiso R P 4 1
H6012 H 0.4854 0.3941 0.6462 0.0701 0.59(2) Uiso R P 4 1
H6011 H 0.6031 0.3856 0.6257 0.0702 0.59(2) Uiso R P 4 1
H6013 H 0.5305 0.4119 0.5530 0.0700 0.59(2) Uiso R P 4 1
H6022 H 0.5602 0.2912 0.4533 0.0710 0.59(2) Uiso R P 4 1
H6021 H 0.6488 0.3239 0.4990 0.0708 0.59(2) Uiso R P 4 1
H6023 H 0.5698 0.3487 0.4312 0.0711 0.59(2) Uiso R P 4 1
H6101 H 0.4298 0.3469 0.5586 0.0490 0.41(2) Uiso R P 4 2
H6111 H 0.5537 0.3898 0.6502 0.0709 0.41(2) Uiso R P 4 2
H6112 H 0.6402 0.3729 0.5817 0.0709 0.41(2) Uiso R P 4 2
H6113 H 0.5514 0.4086 0.5484 0.0710 0.41(2) Uiso R P 4 2
H6121 H 0.4840 0.2892 0.4504 0.0759 0.41(2) Uiso R P 4 2
H6122 H 0.5984 0.3083 0.4642 0.0761 0.41(2) Uiso R P 4 2
H6123 H 0.5128 0.3437 0.4213 0.0760 0.41(2) Uiso R P 4 2
H5001 H 0.0707 0.2724 0.6775 0.0550 0.64(2) Uiso R P 3 1
H5011 H 0.0469 0.3305 0.7936 0.0877 0.64(2) Uiso R P 3 1
H5013 H -0.0741 0.3182 0.7913 0.0883 0.64(2) Uiso R P 3 1
H5012 H 0.0088 0.2769 0.8225 0.0882 0.64(2) Uiso R P 3 1
H5021 H -0.0686 0.2372 0.5982 0.0780 0.64(2) Uiso R P 3 1
H5023 H -0.1443 0.2607 0.6697 0.0778 0.64(2) Uiso R P 3 1
H5022 H -0.0658 0.2193 0.7013 0.0780 0.64(2) Uiso R P 3 1
H5101 H 0.0674 0.2832 0.7081 0.0551 0.36(2) Uiso R P 3 2
H5112 H -0.0312 0.3385 0.7978 0.0810 0.36(2) Uiso R P 3 2
H5111 H -0.0497 0.2819 0.8244 0.0810 0.36(2) Uiso R P 3 2
H5113 H -0.1319 0.3106 0.7658 0.0808 0.36(2) Uiso R P 3 2
H5121 H -0.0112 0.2326 0.6001 0.0811 0.36(2) Uiso R P 3 2
H5123 H -0.0419 0.2158 0.6986 0.0810 0.36(2) Uiso R P 3 2
H5122 H -0.1210 0.2473 0.6383 0.0812 0.36(2) Uiso R P 3 2
H4001 H 0.2861 0.2008 0.6754 0.0651 0.496(11) Uiso R P 2 1
H4012 H 0.2807 0.2501 0.8166 0.0989 0.496(11) Uiso R P 2 1
H4011 H 0.3049 0.1994 0.8649 0.0990 0.496(11) Uiso R P 2 1
H4013 H 0.2033 0.2055 0.8068 0.0992 0.496(11) Uiso R P 2 1
H4022 H 0.3861 0.1284 0.6792 0.0859 0.496(11) Uiso R P 2 1
H4021 H 0.4022 0.1347 0.7849 0.0861 0.496(11) Uiso R P 2 1
H4023 H 0.2926 0.1225 0.7451 0.0860 0.496(11) Uiso R P 2 1
H4101 H 0.2739 0.2170 0.7334 0.0692 0.504(11) Uiso R P 2 2
H4111 H 0.3423 0.2307 0.8800 0.1020 0.504(11) Uiso R P 2 2
H4112 H 0.4006 0.1792 0.8779 0.1020 0.504(11) Uiso R P 2 2
H4113 H 0.2798 0.1808 0.8780 0.1020 0.504(11) Uiso R P 2 2
H4121 H 0.3169 0.1483 0.6476 0.0991 0.504(11) Uiso R P 2 2
H4122 H 0.3912 0.1291 0.7249 0.0991 0.504(11) Uiso R P 2 2
H4123 H 0.2710 0.1290 0.7393 0.0990 0.504(11) Uiso R P 2 2
H3001 H 0.2207 0.3740 0.4588 0.0521 0.433(12) Uiso R P 1 1
H3011 H 0.1073 0.3892 0.3347 0.0761 0.433(12) Uiso R P 1 1
H3013 H 0.1098 0.4463 0.3586 0.0759 0.433(12) Uiso R P 1 1
H3012 H 0.2108 0.4195 0.3281 0.0759 0.433(12) Uiso R P 1 1
H3021 H 0.2596 0.4318 0.5637 0.0800 0.433(12) Uiso R P 1 1
H3023 H 0.1867 0.4716 0.5168 0.0802 0.433(12) Uiso R P 1 1
H3022 H 0.2888 0.4543 0.4686 0.0800 0.433(12) Uiso R P 1 1
H3101 H 0.2361 0.3923 0.5000 0.0539 0.567(12) Uiso R P 1 2
H3111 H 0.1814 0.3537 0.3671 0.0801 0.567(12) Uiso R P 1 2
H3113 H 0.2485 0.4006 0.3447 0.0800 0.567(12) Uiso R P 1 2
H3112 H 0.1273 0.4032 0.3351 0.0803 0.567(12) Uiso R P 1 2
H3121 H 0.1813 0.4731 0.5376 0.0812 0.567(12) Uiso R P 1 2
H3123 H 0.2552 0.4735 0.4540 0.0808 0.567(12) Uiso R P 1 2
H3122 H 0.1367 0.4791 0.4388 0.0811 0.567(12) Uiso R P 1 2
H61 H 0.7113 0.3913 0.8492 0.0434 1.0000 Uiso R . . .
H71 H 0.7602 0.4497 0.7417 0.0503 1.0000 Uiso R . . .
H81 H 0.6490 0.5117 0.6964 0.0489 1.0000 Uiso R . . .
H101 H 0.3928 0.5306 0.7796 0.0526 1.0000 Uiso R . . .
H112 H 0.4508 0.6095 0.7400 0.0987 1.0000 Uiso R . . .
H111 H 0.5241 0.5887 0.8175 0.0992 1.0000 Uiso R . . .
H113 H 0.5593 0.5880 0.7163 0.0989 1.0000 Uiso R . . .
H122 H 0.3704 0.5490 0.6265 0.1297 1.0000 Uiso R . . .
H121 H 0.4791 0.5257 0.6062 0.1302 1.0000 Uiso R . . .
H123 H 0.3891 0.4921 0.6390 0.1300 1.0000 Uiso R . . .
H131 H 0.4765 0.3935 0.9724 0.0376 1.0000 Uiso R . . .
H141 H 0.5949 0.3501 1.0594 0.0657 1.0000 Uiso R . . .
H142 H 0.6458 0.4015 1.0376 0.0660 1.0000 Uiso R . . .
H143 H 0.6782 0.3541 0.9844 0.0657 1.0000 Uiso R . . .
H151 H 0.4810 0.3080 0.9425 0.0638 1.0000 Uiso R . . .
H152 H 0.5600 0.3169 0.8672 0.0637 1.0000 Uiso R . . .
H153 H 0.4480 0.3364 0.8543 0.0640 1.0000 Uiso R . . .
H161 H 0.4190 0.5109 0.9737 0.0325 1.0000 Uiso R . . .
H171 H 0.2377 0.4976 1.0154 0.0333 1.0000 Uiso R . . .
H211 H -0.1158 0.4459 0.8904 0.0430 1.0000 Uiso R . . .
H221 H -0.1299 0.3770 0.9825 0.0484 1.0000 Uiso R . . .
H231 H 0.0158 0.3371 1.0372 0.0441 1.0000 Uiso R . . .
H251 H 0.2772 0.3713 0.9891 0.0421 1.0000 Uiso R . . .
H262 H 0.2790 0.2870 1.0135 0.0758 1.0000 Uiso R . . .
H261 H 0.1611 0.2861 1.0299 0.0759 1.0000 Uiso R . . .
H263 H 0.2014 0.2963 0.9333 0.0759 1.0000 Uiso R . . .
H272 H 0.2898 0.3503 1.1448 0.0657 1.0000 Uiso R . . .
H271 H 0.2350 0.4015 1.1333 0.0658 1.0000 Uiso R . . .
H273 H 0.1699 0.3537 1.1514 0.0661 1.0000 Uiso R . . .
H281 H 0.1120 0.5134 0.8481 0.0397 1.0000 Uiso R . . .
H291 H 0.0712 0.5069 0.6915 0.0848 1.0000 Uiso R . . .
H292 H 0.1202 0.4574 0.7246 0.0848 1.0000 Uiso R . . .
H293 H 0.0024 0.4608 0.7109 0.0847 1.0000 Uiso R . . .
H301 H -0.0241 0.5619 0.8066 0.0607 1.0000 Uiso R . . .
H302 H -0.0496 0.5393 0.9006 0.0610 1.0000 Uiso R . . .
H303 H -0.1024 0.5179 0.8133 0.0609 1.0000 Uiso R . . .
H331 H 0.1469 0.2676 0.4671 0.0482 1.0000 Uiso R . . .
H341 H 0.3125 0.2278 0.5073 0.0500 1.0000 Uiso R . . .
H381 H 0.6638 0.3003 0.6571 0.0480 1.0000 Uiso R . . .
H391 H 0.6759 0.2358 0.7595 0.0575 1.0000 Uiso R . . .
H401 H 0.5315 0.1911 0.7972 0.0592 1.0000 Uiso R . . .
H501 H -0.1545 0.3513 0.6417 0.0605 1.0000 Uiso R . . .
H511 H -0.1612 0.4174 0.5429 0.0642 1.0000 Uiso R . . .
H521 H -0.0169 0.4411 0.4662 0.0562 1.0000 Uiso R . . .

loop_
_atom_site_aniso_label
_atom_site_aniso_U_11
_atom_site_aniso_U_22
_atom_site_aniso_U_33
_atom_site_aniso_U_23
_atom_site_aniso_U_13
_atom_site_aniso_U_12
C600 0.040(3) 0.033(3) 0.036(3) 0.002(2) 0.006(3) 0.002(3)
C601 0.055(5) 0.039(3) 0.047(3) -0.007(3) 0.015(3) 0.004(3)
C602 0.058(5) 0.051(3) 0.036(3) 0.003(3) 0.012(3) 0.012(3)
C610 0.042(4) 0.040(4) 0.040(4) 0.003(3) 0.003(4) 0.001(4)
C611 0.049(6) 0.045(5) 0.056(5) 0.005(4) 0.005(4) -0.004(4)
C612 0.060(7) 0.058(5) 0.041(4) 0.005(4) 0.004(4) 0.007(5)
C500 0.037(3) 0.044(3) 0.052(3) 0.004(2) -0.001(2) -0.016(2)
C501 0.072(6) 0.055(4) 0.053(3) 0.006(3) -0.011(3) -0.010(4)
C502 0.042(4) 0.049(4) 0.068(4) -0.011(3) 0.004(3) -0.015(3)
C510 0.046(5) 0.047(4) 0.050(4) 0.005(3) -0.001(4) -0.004(4)
C511 0.067(7) 0.062(6) 0.048(5) 0.001(4) -0.001(5) 0.007(5)
C512 0.058(7) 0.043(5) 0.061(6) 0.000(5) 0.004(5) 0.002(5)
C400 0.056(4) 0.039(3) 0.067(4) 0.013(3) 0.034(3) 0.016(3)
C401 0.074(5) 0.056(4) 0.077(5) -0.005(4) 0.043(4) 0.006(4)
C402 0.058(5) 0.041(4) 0.073(5) 0.005(4) 0.013(4) 0.013(3)
C410 0.052(4) 0.055(4) 0.064(4) 0.014(3) 0.023(3) 0.008(3)
C411 0.068(5) 0.075(5) 0.065(4) 0.003(4) 0.033(4) -0.001(4)
C412 0.056(5) 0.076(5) 0.067(5) -0.011(4) 0.011(4) -0.004(4)
C300 0.042(4) 0.053(4) 0.035(3) 0.008(3) -0.007(3) -0.009(3)
C301 0.056(5) 0.065(5) 0.037(4) 0.004(4) -0.006(3) -0.018(4)
C302 0.047(5) 0.069(5) 0.043(4) 0.001(4) -0.010(4) -0.016(4)
C310 0.043(3) 0.051(3) 0.040(3) 0.001(3) 0.007(3) -0.004(3)
C311 0.058(4) 0.063(4) 0.045(3) -0.008(3) 0.009(3) -0.009(3)
C312 0.055(4) 0.057(4) 0.059(4) -0.010(3) 0.016(3) -0.015(3)
Hg1 0.01911(5) 0.02653(5) 0.02689(5) -0.00524(4) -0.00148(3) 0.00057(4)
B2 0.0163(13) 0.0211(13) 0.0236(13) -0.0039(10) -0.0011(10) -0.0001(10)
N3 0.0157(10) 0.0224(10) 0.0255(10) -0.0018(8) -0.0002(8) -0.0011(8)
C4 0.0141(12) 0.0296(13) 0.0273(12) -0.0051(10) -0.0021(9) -0.0061(9)
C5 0.0185(13) 0.0322(14) 0.0290(13) -0.0055(11) -0.0021(10) -0.0012(10)
C6 0.0189(14) 0.0468(18) 0.0426(17) -0.0059(14) -0.0001(12) 0.0020(12)
C7 0.0204(14) 0.061(2) 0.0442(18) -0.0089(16) 0.0063(12) -0.0118(14)
C8 0.0306(17) 0.0503(19) 0.0426(18) 0.0022(15) 0.0053(13) -0.0171(14)
C9 0.0265(14) 0.0341(15) 0.0353(15) 0.0028(12) -0.0018(11) -0.0097(11)
C10 0.0399(18) 0.0393(18) 0.050(2) 0.0159(15) -0.0024(15) -0.0045(14)
C11 0.066(3) 0.037(2) 0.093(4) 0.008(2) 0.007(2) -0.0072(19)
C12 0.114(5) 0.071(3) 0.075(3) 0.006(3) -0.047(3) 0.021(3)
C13 0.0244(13) 0.0325(15) 0.0340(14) 0.0019(12) 0.0005(10) 0.0051(11)
C14 0.0486(19) 0.0362(17) 0.0451(18) 0.0015(15) -0.0191(14) 0.0038(15)
C15 0.0387(18) 0.0401(18) 0.0476(19) 0.0035(15) -0.0105(14) -0.0062(14)
C16 0.0212(13) 0.0256(13) 0.0321(14) -0.0086(11) -0.0044(10) -0.0005(10)
C17 0.0241(13) 0.0289(13) 0.0290(13) -0.0101(11) -0.0018(10) 0.0014(10)
N18 0.0169(10) 0.0236(10) 0.0255(11) -0.0022(8) -0.0007(8) -0.0019(8)
C19 0.0175(12) 0.0312(13) 0.0247(12) -0.0038(10) 0.0020(9) -0.0015(10)
C20 0.0195(13) 0.0335(14) 0.0277(13) -0.0038(11) -0.0007(10) -0.0002(10)
C21 0.0167(13) 0.0523(19) 0.0386(16) -0.0032(14) -0.0004(11) -0.0008(12)
C22 0.0220(14) 0.056(2) 0.0432(17) 0.0003(15) 0.0073(12) -0.0126(13)
C23 0.0307(15) 0.0401(17) 0.0398(16) 0.0025(13) 0.0080(12) -0.0093(12)
C24 0.0235(13) 0.0313(15) 0.0308(13) -0.0005(11) 0.0009(10) -0.0004(10)
C25 0.0311(16) 0.0339(15) 0.0388(16) 0.0062(12) 0.0033(12) 0.0047(12)
C26 0.069(3) 0.0409(19) 0.0421(19) -0.0045(15) -0.0042(17) 0.0158(18)
C27 0.0477(19) 0.0379(18) 0.0443(18) -0.0009(14) -0.0117(14) 0.0032(14)
C28 0.0233(14) 0.0349(15) 0.0375(16) 0.0044(12) -0.0016(11) 0.0051(11)
C29 0.074(3) 0.064(2) 0.0317(17) 0.0092(17) 0.0105(17) 0.032(2)
C30 0.0356(17) 0.0376(17) 0.0472(18) 0.0002(14) 0.0004(14) 0.0087(13)
B31 0.0286(16) 0.0237(14) 0.0332(16) -0.0084(12) -0.0048(12) 0.0012(12)
N32 0.0275(12) 0.0264(12) 0.0353(13) -0.0092(10) -0.0056(10) -0.0011(9)
C33 0.0447(19) 0.0384(17) 0.0385(17) -0.0153(14) -0.0080(14) -0.0021(14)
C34 0.050(2) 0.0307(16) 0.0464(19) -0.0170(14) 0.0015(15) 0.0007(14)
N35 0.0305(13) 0.0249(12) 0.0412(14) -0.0071(10) -0.0016(10) 0.0035(9)
C36 0.0307(15) 0.0306(14) 0.0380(16) -0.0018(12) 0.0044(12) 0.0107(11)
C37 0.0344(15) 0.0337(14) 0.0303(14) -0.0022(11) 0.0033(11) 0.0072(12)
C38 0.0297(16) 0.0487(19) 0.0417(17) -0.0025(14) 0.0021(13) 0.0076(14)
C39 0.043(2) 0.059(2) 0.0400(18) -0.0021(16) 0.0011(15) 0.0246(17)
C40 0.057(2) 0.049(2) 0.0455(19) 0.0122(16) 0.0130(17) 0.0314(18)
C41 0.0463(19) 0.0386(17) 0.056(2) 0.0101(15) 0.0204(16) 0.0174(14)
C48 0.0256(14) 0.0316(14) 0.0311(14) -0.0045(11) -0.0095(11) -0.0029(11)
C49 0.0301(15) 0.0420(17) 0.0430(17) 0.0003(13) -0.0054(12) -0.0090(13)
C50 0.0261(16) 0.063(2) 0.062(2) 0.0024(19) -0.0030(15) -0.0035(15)
C51 0.0325(19) 0.062(2) 0.068(3) 0.003(2) -0.0105(17) 0.0094(17)
C52 0.043(2) 0.049(2) 0.0457(19) 0.0093(16) -0.0147(15) 0.0062(15)
C53 0.0339(15) 0.0418(16) 0.0336(14) 0.0014(12) -0.0064(11) -0.0031(12)

loop_
_atom_type_symbol
_atom_type_scat_dispersion_real
_atom_type_scat_dispersion_imag
_atom_type_scat_Cromer_Mann_a1
_atom_type_scat_Cromer_Mann_b1
_atom_type_scat_Cromer_Mann_a2
_atom_type_scat_Cromer_Mann_b2
_atom_type_scat_Cromer_Mann_a3
_atom_type_scat_Cromer_Mann_b3
_atom_type_scat_Cromer_Mann_a4
_atom_type_scat_Cromer_Mann_b4
_atom_type_scat_Cromer_Mann_c
_atom_type_scat_source
C 0.0033 0.0016 2.3100 20.8439 1.0200 10.2075 1.5886 0.5687 0.8650 51.6512 0.2156 'International Tables Vol C 4.2.6.8 and 6.1.1.4'
H 0.0000 0.0000 0.4930 10.5109 0.3229 26.1257 0.1402 3.1424 0.0408 57.7998 0.0030 'International Tables Vol C 4.2.6.8 and 6.1.1.4'
N 0.0061 0.0033 12.2126 0.0057 3.1322 9.8933 2.0125 28.9975 1.1663 0.5826 -11.5290 'International Tables Vol C 4.2.6.8 and 6.1.1.4'
Hg -2.3894 9.2266 20.6809 0.5450 19.0417 8.4484 21.6575 1.5729 5.9676 38.3246 12.6089 'International Tables Vol C 4.2.6.8 and 6.1.1.4'
B 0.0013 0.0007 2.0545 23.2185 1.3326 1.0210 1.0979 60.3498 0.7068 0.1403 -0.1932 'International Tables Vol C 4.2.6.8 and 6.1.1.4'

loop_
_geom_angle_atom_site_label_1
_geom_angle_atom_site_label_2
_geom_angle_atom_site_label_3
_geom_angle
_geom_angle_publ_flag
C601 C600 C602 111.97(7) yes
C601 C600 C37 111.37(7) yes
C602 C600 C37 111.36(7) yes
C601 C600 H6001 107.4 no
C602 C600 H6001 107.1 no
C37 C600 H6001 107.3 no
C600 C601 H6012 109.3 no
C600 C601 H6011 109.2 no
H6012 C601 H6011 109.7 no
C600 C601 H6013 108.8 no
H6012 C601 H6013 110.0 no
H6011 C601 H6013 109.8 no
C600 C602 H6022 109.4 no
C600 C602 H6021 108.3 no
H6022 C602 H6021 110.3 no
C600 C602 H6023 109.6 no
H6022 C602 H6023 110.1 no
H6021 C602 H6023 109.2 no
C611 C610 C612 111.98(7) yes
C611 C610 C37 111.36(7) yes
C612 C610 C37 111.32(7) yes
C611 C610 H6101 107.6 no
C612 C610 H6101 106.9 no
C37 C610 H6101 107.4 no
C610 C611 H6111 108.8 no
C610 C611 H6112 109.5 no
H6111 C611 H6112 110.5 no
C610 C611 H6113 108.7 no
H6111 C611 H6113 110.1 no
H6112 C611 H6113 109.3 no
C610 C612 H6121 109.6 no
C610 C612 H6122 108.3 no
H6121 C612 H6122 109.9 no
C610 C612 H6123 109.9 no
H6121 C612 H6123 108.9 no
H6122 C612 H6123 110.2 no
C501 C500 C502 112.68(7) yes
C501 C500 C49 111.09(7) yes
C502 C500 C49 111.13(7) yes
C501 C500 H5001 108.2 no
C502 C500 H5001 105.9 no
C49 C500 H5001 107.5 no
C500 C501 H5011 108.4 no
C500 C501 H5013 107.9 no
H5011 C501 H5013 111.0 no
C500 C501 H5012 108.6 no
H5011 C501 H5012 109.6 no
H5013 C501 H5012 111.2 no
C500 C502 H5021 109.8 no
C500 C502 H5023 108.2 no
H5021 C502 H5023 110.1 no
C500 C502 H5022 108.5 no
H5021 C502 H5022 110.9 no
H5023 C502 H5022 109.2 no
C511 C510 C512 112.67(7) yes
C511 C510 C49 111.13(7) yes
C512 C510 C49 111.12(7) yes
C511 C510 H5101 108.1 no
C512 C510 H5101 106.4 no
C49 C510 H5101 107.1 no
C510 C511 H5112 109.1 no
C510 C511 H5111 108.8 no
H5112 C511 H5111 110.5 no
C510 C511 H5113 109.9 no
H5112 C511 H5113 109.6 no
H5111 C511 H5113 109.0 no
C510 C512 H5121 109.1 no
C510 C512 H5123 108.9 no
H5121 C512 H5123 110.0 no
C510 C512 H5122 107.9 no
H5121 C512 H5122 110.5 no
H5123 C512 H5122 110.4 no
C401 C400 C402 110.98(7) yes
C401 C400 C41 110.85(7) yes
C402 C400 C41 110.92(7) yes
C401 C400 H4001 108.8 no
C402 C400 H4001 106.2 no
C41 C400 H4001 109.0 no
C400 C401 H4012 109.5 no
C400 C401 H4011 109.6 no
H4012 C401 H4011 109.8 no
C400 C401 H4013 109.3 no
H4012 C401 H4013 109.1 no
H4011 C401 H4013 109.4 no
C400 C402 H4022 110.7 no
C400 C402 H4021 108.9 no
H4022 C402 H4021 110.0 no
C400 C402 H4023 108.9 no
H4022 C402 H4023 109.5 no
H4021 C402 H4023 108.8 no
C411 C410 C412 110.97(7) yes
C411 C410 C41 110.94(7) yes
C412 C410 C41 110.89(7) yes
C411 C410 H4101 108.5 no
C412 C410 H4101 107.3 no
C41 C410 H4101 108.1 no
C410 C411 H4111 108.8 no
C410 C411 H4112 110.5 no
H4111 C411 H4112 110.3 no
C410 C411 H4113 108.4 no
H4111 C411 H4113 109.4 no
H4112 C411 H4113 109.4 no
C410 C412 H4121 109.8 no
C410 C412 H4122 108.2 no
H4121 C412 H4122 109.2 no
C410 C412 H4123 109.4 no
H4121 C412 H4123 110.2 no
H4122 C412 H4123 110.0 no
C301 C300 C302 111.50(7) yes
C301 C300 C53 111.92(7) yes
C302 C300 C53 111.87(7) yes
C301 C300 H3001 106.6 no
C302 C300 H3001 106.6 no
C53 C300 H3001 108.0 no
C300 C301 H3011 109.2 no
C300 C301 H3013 109.8 no
H3011 C301 H3013 109.5 no
C300 C301 H3012 109.6 no
H3011 C301 H3012 109.6 no
H3013 C301 H3012 109.2 no
C300 C302 H3021 108.8 no
C300 C302 H3023 109.5 no
H3021 C302 H3023 110.1 no
C300 C302 H3022 108.8 no
H3021 C302 H3022 109.8 no
H3023 C302 H3022 109.9 no
C311 C310 C312 111.50(7) yes
C311 C310 C53 111.89(7) yes
C312 C310 C53 111.92(7) yes
C311 C310 H3101 107.5 no
C312 C310 H3101 106.1 no
C53 C310 H3101 107.7 no
C310 C311 H3111 109.5 no
C310 C311 H3113 109.5 no
H3111 C311 H3113 109.3 no
C310 C311 H3112 109.1 no
H3111 C311 H3112 109.6 no
H3113 C311 H3112 109.8 no
C310 C312 H3121 109.8 no
C310 C312 H3123 110.2 no
H3121 C312 H3123 109.7 no
C310 C312 H3122 109.6 no
H3121 C312 H3122 109.3 no
H3123 C312 H3122 108.2 no
B2 Hg1 B31 179.04(11) yes
Hg1 B2 N3 130.83(19) yes
Hg1 B2 N18 125.78(18) yes
N3 B2 N18 103.4(2) yes
B2 N3 C4 129.2(2) yes
B2 N3 C16 109.3(2) yes
C4 N3 C16 121.4(2) yes
N3 C4 C5 119.1(2) yes
N3 C4 C9 119.1(2) yes
C5 C4 C9 121.8(3) yes
C4 C5 C6 117.7(3) yes
C4 C5 C13 121.7(2) yes
C6 C5 C13 120.6(3) yes
C5 C6 C7 120.8(3) yes
C5 C6 H61 119.0 no
C7 C6 H61 120.1 no
C6 C7 C8 120.4(3) yes
C6 C7 H71 120.0 no
C8 C7 H71 119.6 no
C7 C8 C9 121.3(3) yes
C7 C8 H81 119.6 no
C9 C8 H81 119.2 no
C4 C9 C8 117.9(3) yes
C4 C9 C10 121.4(3) yes
C8 C9 C10 120.7(3) yes
C9 C10 C11 111.8(3) yes
C9 C10 C12 110.8(3) yes
C11 C10 C12 111.3(4) yes
C9 C10 H101 107.6 no
C11 C10 H101 107.9 no
C12 C10 H101 107.3 no
C10 C11 H112 109.5 no
C10 C11 H111 109.7 no
H112 C11 H111 109.9 no
C10 C11 H113 108.9 no
H112 C11 H113 109.3 no
H111 C11 H113 109.6 no
C10 C12 H122 109.6 no
C10 C12 H121 108.8 no
H122 C12 H121 110.7 no
C10 C12 H123 108.8 no
H122 C12 H123 109.3 no
H121 C12 H123 109.7 no
C5 C13 C14 113.2(3) yes
C5 C13 C15 111.2(3) yes
C14 C13 C15 109.1(3) yes
C5 C13 H131 108.9 no
C14 C13 H131 107.1 no
C15 C13 H131 107.1 no
C13 C14 H141 109.7 no
C13 C14 H142 110.5 no
H141 C14 H142 109.3 no
C13 C14 H143 109.8 no
H141 C14 H143 109.0 no
H142 C14 H143 108.6 no
C13 C15 H151 110.8 no
C13 C15 H152 109.4 no
H151 C15 H152 108.0 no
C13 C15 H153 110.2 no
H151 C15 H153 109.2 no
H152 C15 H153 109.2 no
N3 C16 C17 109.1(2) yes
N3 C16 H161 124.0 no
C17 C16 H161 127.0 no
C16 C17 N18 108.8(2) yes
C16 C17 H171 126.7 no
N18 C17 H171 124.6 no
C17 N18 B2 109.5(2) yes
C17 N18 C19 120.7(2) yes
B2 N18 C19 128.8(2) yes
N18 C19 C20 119.3(2) yes
N18 C19 C24 118.1(2) yes
C20 C19 C24 122.5(2) yes
C19 C20 C21 117.4(3) yes
C19 C20 C28 121.2(2) yes
C21 C20 C28 121.4(3) yes
C20 C21 C22 121.0(3) yes
C20 C21 H211 119.7 no
C22 C21 H211 119.3 no
C21 C22 C23 120.7(3) yes
C21 C22 H221 120.0 no
C23 C22 H221 119.4 no
C22 C23 C24 120.5(3) yes
C22 C23 H231 119.5 no
C24 C23 H231 120.0 no
C23 C24 C19 117.8(3) yes
C23 C24 C25 120.0(3) yes
C19 C24 C25 122.2(3) yes
C24 C25 C26 110.7(3) yes
C24 C25 C27 111.3(3) yes
C26 C25 C27 111.7(3) yes
C24 C25 H251 107.8 no
C26 C25 H251 107.0 no
C27 C25 H251 108.1 no
C25 C26 H262 109.2 no
C25 C26 H261 109.0 no
H262 C26 H261 108.9 no
C25 C26 H263 111.1 no
H262 C26 H263 109.7 no
H261 C26 H263 108.9 no
C25 C27 H272 111.1 no
C25 C27 H271 110.4 no
H272 C27 H271 108.3 no
C25 C27 H273 109.5 no
H272 C27 H273 109.0 no
H271 C27 H273 108.6 no
C20 C28 C29 110.2(3) yes
C20 C28 C30 112.6(3) yes
C29 C28 C30 111.0(3) yes
C20 C28 H281 107.3 no
C29 C28 H281 109.1 no
C30 C28 H281 106.4 no
C28 C29 H291 110.7 no
C28 C29 H292 110.7 no
H291 C29 H292 108.4 no
C28 C29 H293 109.9 no
H291 C29 H293 109.1 no
H292 C29 H293 107.9 no
C28 C30 H301 109.3 no
C28 C30 H302 109.5 no
H301 C30 H302 108.7 no
C28 C30 H303 111.2 no
H301 C30 H303 109.5 no
H302 C30 H303 108.6 no
Hg1 B31 N32 128.1(2) yes
Hg1 B31 N35 128.2(2) yes
N32 B31 N35 103.7(2) yes
B31 N32 C33 109.4(3) yes
B31 N32 C48 129.2(2) yes
C33 N32 C48 121.4(2) yes
N32 C33 C34 108.7(3) yes
N32 C33 H331 124.4 no
C34 C33 H331 127.0 no
C33 C34 N35 109.0(3) yes
C33 C34 H341 125.9 no
N35 C34 H341 125.1 no
C34 N35 B31 109.3(3) yes
C34 N35 C36 123.1(3) yes
B31 N35 C36 127.6(3) yes
N35 C36 C37 119.0(3) yes
N35 C36 C41 119.2(3) yes
C37 C36 C41 121.7(3) yes
C600 C37 C36 122.9(3) yes
C600 C37 C38 119.1(3) yes
C36 C37 C38 117.9(3) yes
C610 C37 C36 120.1(3) yes
C610 C37 C38 122.0(3) yes
C36 C37 C38 117.9(3) yes
C37 C38 C39 121.1(3) yes
C37 C38 H381 119.1 no
C39 C38 H381 119.8 no
C38 C39 C40 120.5(3) yes
C38 C39 H391 119.8 no
C40 C39 H391 119.7 no
C39 C40 C41 120.9(3) yes
C39 C40 H401 119.8 no
C41 C40 H401 119.3 no
C400 C41 C36 116.8(3) yes
C400 C41 C40 125.2(3) yes
C36 C41 C40 117.9(3) yes
C410 C41 C36 124.4(3) yes
C410 C41 C40 117.0(3) yes
C36 C41 C40 117.9(3) yes
N32 C48 C49 119.4(3) yes
N32 C48 C53 119.2(3) yes
C49 C48 C53 121.4(3) yes
C500 C49 C48 119.6(3) yes
C500 C49 C50 122.4(3) yes
C48 C49 C50 118.1(3) yes
C510 C49 C48 124.3(4) yes
C510 C49 C50 117.5(4) yes
C48 C49 C50 118.1(3) yes
C49 C50 C51 121.0(4) yes
C49 C50 H501 120.0 no
C51 C50 H501 119.0 no
C50 C51 C52 120.2(4) yes
C50 C51 H511 120.1 no
C52 C51 H511 119.7 no
C51 C52 C53 121.5(3) yes
C51 C52 H521 119.4 no
C53 C52 H521 119.1 no
C300 C53 C48 120.5(3) yes
C300 C53 C52 121.8(3) yes
C48 C53 C52 117.7(3) yes
C310 C53 C48 121.1(3) yes
C310 C53 C52 121.0(3) yes
C48 C53 C52 117.7(3) yes

loop_
_geom_bond_atom_site_label_1
_geom_bond_atom_site_label_2
_geom_bond_distance
_geom_bond_publ_flag
C600 C601 1.527(5) yes
C600 C602 1.535(5) yes
C600 C37 1.533(5) yes
C600 H6001 0.973 no
C601 H6012 0.958 no
C601 H6011 0.964 no
C601 H6013 0.962 no
C602 H6022 0.968 no
C602 H6021 0.959 no
C602 H6023 0.958 no
C610 C611 1.532(6) yes
C610 C612 1.521(6) yes
C610 C37 1.511(6) yes
C610 H6101 0.975 no
C611 H6111 0.969 no
C611 H6112 0.960 no
C611 H6113 0.960 no
C612 H6121 0.960 no
C612 H6122 0.962 no
C612 H6123 0.963 no
C500 C501 1.513(5) yes
C500 C502 1.529(5) yes
C500 C49 1.520(5) yes
C500 H5001 0.976 no
C501 H5011 0.963 no
C501 H5013 0.975 no
C501 H5012 0.967 no
C502 H5021 0.969 no
C502 H5023 0.959 no
C502 H5022 0.962 no
C510 C511 1.531(6) yes
C510 C512 1.520(7) yes
C510 C49 1.539(6) yes
C510 H5101 0.974 no
C511 H5112 0.964 no
C511 H5111 0.962 no
C511 H5113 0.953 no
C512 H5121 0.962 no
C512 H5123 0.963 no
C512 H5122 0.968 no
C400 C401 1.521(6) yes
C400 C402 1.543(6) yes
C400 C41 1.529(5) yes
C400 H4001 0.972 no
C401 H4012 0.956 no
C401 H4011 0.953 no
C401 H4013 0.961 no
C402 H4022 0.965 no
C402 H4021 0.956 no
C402 H4023 0.958 no
C410 C411 1.549(6) yes
C410 C412 1.529(6) yes
C410 C41 1.545(5) yes
C410 H4101 0.969 no
C411 H4111 0.956 no
C411 H4112 0.958 no
C411 H4113 0.954 no
C412 H4121 0.957 no
C412 H4122 0.959 no
C412 H4123 0.958 no
C300 C301 1.530(6) yes
C300 C302 1.500(6) yes
C300 C53 1.515(5) yes
C300 H3001 0.971 no
C301 H3011 0.962 no
C301 H3013 0.959 no
C301 H3012 0.958 no
C302 H3021 0.958 no
C302 H3023 0.961 no
C302 H3022 0.967 no
C310 C311 1.510(5) yes
C310 C312 1.530(5) yes
C310 C53 1.532(5) yes
C310 H3101 0.967 no
C311 H3111 0.957 no
C311 H3113 0.959 no
C311 H3112 0.961 no
C312 H3121 0.963 no
C312 H3123 0.959 no
C312 H3122 0.955 no
Hg1 B2 2.150(3) yes
Hg1 B31 2.151(3) yes
B2 N3 1.436(3) yes
B2 N18 1.434(3) yes
N3 C4 1.435(3) yes
N3 C16 1.396(3) yes
C4 C5 1.406(4) yes
C4 C9 1.401(4) yes
C5 C6 1.401(4) yes
C5 C13 1.518(4) yes
C6 C7 1.385(5) yes
C6 H61 0.936 no
C7 C8 1.371(5) yes
C7 H71 0.927 no
C8 C9 1.398(5) yes
C8 H81 0.931 no
C9 C10 1.520(5) yes
C10 C11 1.529(5) yes
C10 C12 1.526(6) yes
C10 H101 0.976 no
C11 H112 0.959 no
C11 H111 0.961 no
C11 H113 0.955 no
C12 H122 0.955 no
C12 H121 0.954 no
C12 H123 0.948 no
C13 C14 1.536(4) yes
C13 C15 1.526(4) yes
C13 H131 0.969 no
C14 H141 0.959 no
C14 H142 0.956 no
C14 H143 0.956 no
C15 H151 0.957 no
C15 H152 0.945 no
C15 H153 0.953 no
C16 C17 1.346(4) yes
C16 H161 0.926 no
C17 N18 1.398(3) yes
C17 H171 0.929 no
N18 C19 1.440(3) yes
C19 C20 1.400(4) yes
C19 C24 1.398(4) yes
C20 C21 1.399(4) yes
C20 C28 1.518(4) yes
C21 C22 1.380(5) yes
C21 H211 0.923 no
C22 C23 1.380(5) yes
C22 H221 0.936 no
C23 C24 1.403(4) yes
C23 H231 0.931 no
C24 C25 1.514(4) yes
C25 C26 1.528(5) yes
C25 C27 1.528(5) yes
C25 H251 0.975 no
C26 H262 0.951 no
C26 H261 0.949 no
C26 H263 0.951 no
C27 H272 0.955 no
C27 H271 0.959 no
C27 H273 0.958 no
C28 C29 1.525(5) yes
C28 C30 1.523(4) yes
C28 H281 0.969 no
C29 H291 0.954 no
C29 H292 0.949 no
C29 H293 0.949 no
C30 H301 0.951 no
C30 H302 0.957 no
C30 H303 0.956 no
B31 N32 1.432(4) yes
B31 N35 1.431(4) yes
N32 C33 1.399(4) yes
N32 C48 1.433(4) yes
C33 C34 1.348(5) yes
C33 H331 0.928 no
C34 N35 1.397(4) yes
C34 H341 0.934 no
N35 C36 1.436(4) yes
C36 C37 1.392(4) yes
C36 C41 1.404(4) yes
C37 C38 1.395(4) yes
C37 C38 1.395(4) yes
C38 C39 1.372(5) yes
C38 H381 0.926 no
C39 C40 1.372(6) yes
C39 H391 0.929 no
C40 C41 1.391(5) yes
C40 H401 0.929 no
C48 C49 1.401(4) yes
C48 C53 1.407(4) yes
C49 C50 1.396(5) yes
C49 C50 1.396(5) yes
C50 C51 1.373(6) yes
C50 H501 0.934 no
C51 C52 1.375(6) yes
C51 H511 0.929 no
C52 C53 1.390(5) yes
C52 H521 0.919 no

loop_
_geom_hbond_atom_site_label_D
_geom_hbond_atom_site_label_H
_geom_hbond_atom_site_label_A
_geom_hbond_angle_DHA
_geom_hbond_distance_DH
_geom_hbond_distance_HA
_geom_hbond_distance_DA
_geom_hbond_publ_flag
C400 H4001 C34 136.03(14) 0.972 2.503 3.272(8) yes
C401 H4101 N35 137.5(6) 1.160 2.545 3.489(8) yes
